data_2004671
loop_
_publ_author_name
'Low, J. N.'
'Doidge-Harrison, S. M. S. V.'
'Cobo, J.'

_publ_section_title
;
 <i>N</i>,<i>N</i>-Dimethyl-2,4-dinitroaniline
;
_journal_issue 4
_journal_name_full 'Acta Crystallographica Section C'
_journal_page_first 964
_journal_page_last 966
_journal_paper_doi 10.1107/S0108270195014612
_journal_volume 52
_journal_year 1996
_chemical_formula_moiety 'C8 H9 N3 O4 '
_chemical_formula_sum 'C8 H9 N3 O4'
_chemical_formula_weight 211.18
_chemical_name_systematic
;
N,N-Dimethyl-2,4-dinitroaniline
;
_space_group_IT_number 61
_symmetry_cell_setting orthorhombic
_symmetry_space_group_name_Hall '-P 2bc 2ac'
_symmetry_space_group_name_H-M 'P c a b'
_cell_angle_alpha 90.00
_cell_angle_beta 90.00
_cell_angle_gamma 90.00
_cell_formula_units_Z 8
_cell_length_a 7.1330(10)
_cell_length_b 13.2060(10)
_cell_length_c 20.355(5)
_cell_measurement_reflns_used 250
_cell_measurement_temperature 294.0(10)
_cell_measurement_theta_max 24.96
_cell_measurement_theta_min .06
_cell_volume 1917.4(6)
_computing_cell_refinement 'CAD-4 FAST/MADNES'
_computing_data_collection
;CAD-4 FAST/MADNES (Enraf-Nonius, 1992; Pflugrath &
Messerschmidt, 1989)
;
_computing_data_reduction
;CAD-4 FAST/MADNES; DATRD2 NRCVAX94 (Gabe, Le Page, Charland, Lee &
White, 1989)
;
_computing_molecular_graphics 'NRCVAX94; PLATON (Spek, 1994a); PLUTON (Spek, 1994b)'
_computing_publication_material 'NRCVAX94; SHELXL93; WordPerfect'
_computing_structure_refinement 'NRCVAX94; SHELXL93 (Sheldrick, 1993)'
_computing_structure_solution 'SOLVER NRCVAX'
_diffrn_ambient_temperature 294.0(10)
_diffrn_measurement_device 'Enraf-Nonius diffractometer with FAST area detector'
_diffrn_measurement_method 'MADNES scans (Pflugrath & Messerschmidt,  1989)'
_diffrn_radiation_monochromator graphite
_diffrn_radiation_source 'X-ray tube'
_diffrn_radiation_type 'Molybdenum K\a'
_diffrn_radiation_wavelength 0.7107
_diffrn_reflns_av_R_equivalents 0.071
_diffrn_reflns_av_sigmaI/netI 0.1037
_diffrn_reflns_limit_h_max 7
_diffrn_reflns_limit_h_min -6
_diffrn_reflns_limit_k_max 14
_diffrn_reflns_limit_k_min -13
_diffrn_reflns_limit_l_max 21
_diffrn_reflns_limit_l_min -22
_diffrn_reflns_number 6340
_diffrn_reflns_theta_max 24.91
_diffrn_reflns_theta_min 2.00
_exptl_absorpt_coefficient_mu 0.120
_exptl_absorpt_correction_T_max 1.0000
_exptl_absorpt_correction_T_min 1.0000
_exptl_absorpt_correction_type none
_exptl_crystal_colour yellow
_exptl_crystal_density_diffrn 1.463
_exptl_crystal_density_meas ?
_exptl_crystal_description block
_exptl_crystal_F_000 880
_exptl_crystal_size_max 0.28
_exptl_crystal_size_mid 0.24
_exptl_crystal_size_min 0.22
_refine_diff_density_max 0.193
_refine_diff_density_min -0.195
_refine_ls_extinction_method none
_refine_ls_goodness_of_fit_all 0.799
_refine_ls_goodness_of_fit_obs 1.146
_refine_ls_hydrogen_treatment ' H atoms riding [SHELXL93 (Sheldrick, 1993) defaults,  C-H 0.93--0.98\%A]'
_refine_ls_matrix_type full
_refine_ls_number_parameters 138
_refine_ls_number_reflns 1520
_refine_ls_number_restraints 0
_refine_ls_restrained_S_all 0.799
_refine_ls_restrained_S_obs 1.146
_refine_ls_R_factor_all 0.1113
_refine_ls_R_factor_obs 0.0464
_refine_ls_shift/esd_max 0.001
_refine_ls_shift/esd_mean 0.000
_refine_ls_structure_factor_coef Fsqd
_refine_ls_weighting_details 'w = 1/[\s^2^(Fo^2^)+(0.0327P)^2^] where P=(Fo^2^+2Fc^2^)/3'
_refine_ls_weighting_scheme calc
_refine_ls_wR_factor_all 0.1099
_refine_ls_wR_factor_obs 0.0986
_reflns_number_observed 673
_reflns_number_total 1520
_reflns_observed_criterion >2\s(I)
_cod_data_source_file ab1321.cif
_cod_data_source_block sol1
_cod_depositor_comments
;
The following automatic conversions were performed:
'_symmetry_cell_setting' value 'Orthorhombic' changed to 'orthorhombic'
according to '/home/saulius/struct/CIF-dictionaries/cif_core.dic'
dictionary named 'cif_core.dic' version 2.4.1 from 2010-06-29.

Automatic conversion script
Id: cif_fix_enum 1527 2010-12-29 10:47:43Z saulius 

The following automatic conversions were performed:

'_symmetry_cell_setting' value 'Orthorhombic' changed to
'orthorhombic' according to
/home/saulius/struct/CIF-dictionaries/cif_core.dic dictionary named
'cif_core.dic' version 2.4.1 from 2010-06-29.

Automatic conversion script
Id: cif_fix_values 1715 2011-07-08 13:25:40Z adriana 

The following automatic conversions were performed:

'_exptl_crystal_density_meas' value 'not measured' was changed to '?'
- the value is perceived as not measured.

Automatic conversion script
Id: cif_fix_values 3008 2015-01-20 13:52:24Z robertas 

The following automatic conversions were performed:

'_refine_ls_weighting_scheme' value 'calc w =
1/[\s^2^(Fo^2^)+(0.0327P)^2^] where P=(Fo^2^+2Fc^2^)/3' was changed
to 'calc'. New tag '_refine_ls_weighting_details' was created. The
value of the new tag was set to 'w = 1/[\s^2^(Fo^2^)+(0.0327P)^2^]
where P=(Fo^2^+2Fc^2^)/3'.

Automatic conversion script
Id: cif_fix_values 3143 2015-03-26 13:38:13Z robertas 
;
_cod_database_code 2004671

loop_
_symmetry_equiv_pos_as_xyz
'x,  y,  z'
'-x+1/2,  y,  z+1/2'
'x+1/2,  -y+1/2,  z'
'-x,  -y+1/2,  z+1/2'
'-x,  -y,  -z'
'x-1/2,  -y,  -z-1/2'
'-x-1/2,  y-1/2,  -z'
'x,  y-1/2,  -z-1/2'

loop_
_atom_site_aniso_label
_atom_site_aniso_U_11
_atom_site_aniso_U_22
_atom_site_aniso_U_33
_atom_site_aniso_U_12
_atom_site_aniso_U_13
_atom_site_aniso_U_23
C1 0.041(2) 0.046(2) 0.045(2) 0.0028(15) 0.0031(15) -0.003(2)
N1 0.056(2) 0.048(2) 0.049(2) 0.0024(13) -0.0050(15) -0.003(2)
C11 0.066(2) 0.071(3) 0.058(3) 0.005(2) -0.013(2) 0.003(2)
C12 0.090(2) 0.048(2) 0.062(3) -0.007(2) 0.001(2) -0.013(2)
C2 0.047(2) 0.035(2) 0.042(2) 0.0018(14) 0.003(2) 0.000(2)
N2 0.072(2) 0.042(2) 0.060(2) 0.0017(15) -0.004(2) 0.000(2)
O21 0.135(2) 0.040(2) 0.079(2) 0.0129(15) -0.009(2) -0.004(2)
O22 0.099(2) 0.067(2) 0.053(2) -0.0043(13) 0.0146(14) 0.0062(15)
C3 0.056(2) 0.039(2) 0.057(3) 0.0001(14) 0.003(2) -0.004(2)
C4 0.050(2) 0.050(2) 0.040(2) -0.0005(15) 0.002(2) -0.003(2)
N4 0.069(2) 0.068(3) 0.050(3) 0.001(2) 0.000(2) 0.001(2)
O41 0.173(3) 0.062(2) 0.081(2) 0.011(2) -0.029(2) -0.026(2)
O42 0.112(2) 0.091(2) 0.050(2) -0.009(2) -0.0090(14) 0.017(2)
C5 0.055(2) 0.047(2) 0.046(2) -0.001(2) 0.000(2) 0.007(2)
C6 0.056(2) 0.039(2) 0.061(3) -0.0008(15) 0.002(2) 0.002(2)

loop_
_atom_site_label
_atom_site_occupancy
_atom_site_fract_x
_atom_site_fract_y
_atom_site_fract_z
_atom_site_U_iso_or_equiv
_atom_site_thermal_displace_type
_atom_site_calc_flag
_atom_site_refinement_flags
_atom_site_type_symbol
C1 1 .8318(4) .9936(2) .1135(2) .0438(8) Uani d . C
N1 1 .8971(3) 1.0217(2) .17329(13) .0511(7) Uani d . N
C11 1 1.0141(5) .9571(3) .2143(2) .0651(10) Uani d . C
C12 1 .8914(5) 1.1281(2) .1937(2) .0665(10) Uani d . C
C2 1 .7997(4) .8922(2) .0942(2) .0414(8) Uani d . C
N2 1 .7862(4) .8086(2) .1410(2) .0581(8) Uani d . N
O21 1 .8310(4) .7240(2) .12241(14) .0849(9) Uani d . O
O22 1 .7189(3) .8254(2) .19531(13) .0731(8) Uani d . O
C3 1 .7527(4) .8673(2) .0308(2) .0507(9) Uani d . C
C4 1 .7286(4) .9414(2) -.0159(2) .0467(9) Uani d . C
N4 1 .6731(4) .9146(3) -.0817(2) .0621(8) Uani d . N
O41 1 .6603(4) .8259(2) -.09652(15) .1055(11) Uani d . O
O42 1 .6406(3) .9819(2) -0.12051(13) .0842(8) Uani d . O
C5 1 .7475(4) 1.0423(2) .0019(2) .0493(9) Uani d . C
C6 1 .7971(4) 1.0673(2) .0644(2) .0518(9) Uani d . C
H11A 1 .9424 .9334 .2511 .098 Uiso calc R H
H11B 1 1.1200 .9951 .2298 .098 Uiso calc R H
H11C 1 1.0570 .9003 .1890 .098 Uiso calc R H
H12A 1 .9896 1.1648 .1719 .100 Uiso calc R H
H12B 1 .9087 1.1325 .2404 .100 Uiso calc R H
H12C 1 .7723 1.1568 .1821 .100 Uiso calc R H
H3 1 .7372 .7997 .0193 .061 Uiso calc R H
H5 1 .7262 1.0929 -0.0290 .059 Uiso calc R H
H6 1 .8087 1.1354 .0753 .062 Uiso calc R H

loop_
_atom_type_symbol
_atom_type_description
_atom_type_scat_dispersion_real
_atom_type_scat_dispersion_imag
_atom_type_scat_source
C C 0.0033 0.0016 'International Tables Vol C Tables 4.2.6.8 and 6.1.1.4'
H H 0.0000 0.0000 'International Tables Vol C Tables 4.2.6.8 and 6.1.1.4'
N N 0.0061 0.0033 'International Tables Vol C Tables 4.2.6.8 and 6.1.1.4'
O O 0.0106 0.0060 'International Tables Vol C Tables 4.2.6.8 and 6.1.1.4'

loop_
_geom_angle_atom_site_label_1
_geom_angle_atom_site_label_2
_geom_angle_atom_site_label_3
_geom_angle
_geom_angle_publ_flag
N1 C1 C2 124.3(3) ?
N1 C1 C6 120.4(3) ?
C2 C1 C6 115.2(3) y
C1 N1 C11 123.5(3) ?
C1 N1 C12 120.4(3) ?
C11 N1 C12 114.5(3) ?
C3 C2 C1 121.8(3) y
C3 C2 N2 114.5(3) ?
C1 C2 N2 123.1(3) ?
O21 N2 O22 123.2(3) ?
O21 N2 C2 118.1(3) ?
O22 N2 C2 118.5(3) ?
C2 C3 C4 120.7(3) y
C3 C4 C5 119.4(3) y
C3 C4 N4 120.2(3) ?
C5 C4 N4 120.3(3) ?
O42 N4 O41 122.2(3) ?
O42 N4 C4 118.6(3) ?
O41 N4 C4 119.2(3) ?
C6 C5 C4 120.2(3) y
C5 C6 C1 122.5(3) y

loop_
_geom_bond_atom_site_label_1
_geom_bond_atom_site_label_2
_geom_bond_distance
C1 N1 1.355(4)
C1 C2 1.414(4)
C1 C6 1.417(4)
N1 C11 1.456(4)
N1 C12 1.467(4)
C2 C3 1.374(4)
C2 N2 1.462(4)
N2 O21 1.222(3)
N2 O22 1.225(3)
C3 C4 1.375(4)
C4 C5 1.387(4)
C4 N4 1.441(4)
N4 O42 1.211(3)
N4 O41 1.214(3)
C5 C6 1.362(4)

loop_
_geom_torsion_atom_site_label_1
_geom_torsion_atom_site_label_2
_geom_torsion_atom_site_label_3
_geom_torsion_atom_site_label_4
_geom_torsion
_geom_torsion_publ_flag
C2 C1 N1 C11 27.0(4) y
C6 C1 N1 C11 -150.7(3) y
C2 C1 N1 C12 -167.9(3) y
C6 C1 N1 C12 14.4(4) y
N1 C1 C2 C3 -172.8(3) ?
C6 C1 C2 C3 5.0(4) ?
N1 C1 C2 N2 16.5(4) ?
C6 C1 C2 N2 -165.7(3) ?
C3 C2 N2 O21 36.8(4) y
C1 C2 N2 O21 -151.9(3) y
C3 C2 N2 O22 -138.4(3) y
C1 C2 N2 O22 32.9(4) y
C1 C2 C3 C4 -2.4(5) ?
N2 C2 C3 C4 169.0(3) ?
C2 C3 C4 C5 -1.6(5) ?
C2 C3 C4 N4 -177.9(3) ?
C3 C4 N4 O42 175.1(3) y
C5 C4 N4 O42 -1.2(4) y
C3 C4 N4 O41 -4.9(5) y
C5 C4 N4 O41 178.9(3) y
C3 C4 C5 C6 2.7(5) ?
N4 C4 C5 C6 179.0(3) ?
C4 C5 C6 C1 0.2(5) ?
N1 C1 C6 C5 174.0(3) ?
C2 C1 C6 C5 -3.9(4) ?

loop_
_cod_related_entry_id
_cod_related_entry_database
_cod_related_entry_code
1 ChemSpider 87859
